data_2017096
loop_
_publ_author_name
'Lu, Jianjiang'
'Jalilov, Almaz S.'
'Kochi, Jay K.'

_publ_section_title
;
 <i>N</i>,<i>N</i>'-Dimethylpyrazinediium bis(tetrafluoroborate) and
 <i>N</i>,<i>N</i>'-diethylpyrazinediium bis(tetrafluoroborate): new
 examples of anion--\p triads
;
_journal_coeditor_code GG3186
_journal_issue 5
_journal_name_full 'Acta Crystallographica Section C'
_journal_page_first o226
_journal_page_last o228
_journal_paper_doi 10.1107/S0108270109005277
_journal_volume 65
_journal_year 2009
_chemical_formula_iupac 'C8 H14 N2 2+, 2B F4 -'
_chemical_formula_moiety 'C8 H14 N2 2+, 2(B F4 -)'
_chemical_formula_sum 'C8 H14 B2 F8 N2'
_chemical_formula_weight 311.83
_chemical_name_systematic
;
<i>N</i>,<i>N</i>'-Diethyldipyrazinium bis(tetrafluoroborate)
;
_space_group_IT_number 14
_symmetry_cell_setting monoclinic
_symmetry_space_group_name_Hall '-P 2yn'
_symmetry_space_group_name_H-M 'P 1 21/n 1'
_atom_sites_solution_hydrogens geom
_atom_sites_solution_primary direct
_atom_sites_solution_secondary difmap
_audit_creation_method SHELXL-97
_cell_angle_alpha 90.00
_cell_angle_beta 102.346(7)
_cell_angle_gamma 90.00
_cell_formula_units_Z 2
_cell_length_a 9.324(3)
_cell_length_b 6.2281(17)
_cell_length_c 11.987(4)
_cell_measurement_reflns_used 117
_cell_measurement_temperature 173(2)
_cell_measurement_theta_max 22.45
_cell_measurement_theta_min 3.71
_cell_volume 680.0(4)
_computing_cell_refinement 'SAINT (Bruker, 2003)'
_computing_data_collection 'SMART (Bruker, 2003)'
_computing_data_reduction 'SAINT (Bruker, 2003) and SADABS (Bruker, 2003)'
_computing_molecular_graphics 'XP (Bruker, 1999)'
_computing_publication_material 'SHELXTL (Sheldrick, 2008) and XCIF (Bruker, 1999)'
_computing_structure_refinement 'SHELXTL (Sheldrick, 2008)'
_computing_structure_solution 'SHELXTL (Sheldrick, 2008)'
_diffrn_ambient_temperature 173(2)
_diffrn_measured_fraction_theta_full 0.990
_diffrn_measured_fraction_theta_max 0.966
_diffrn_measurement_device 'Bruker SMART'
_diffrn_measurement_method \w
_diffrn_radiation_monochromator graphite
_diffrn_radiation_source 'sealed tube'
_diffrn_radiation_type MoK\a
_diffrn_radiation_wavelength 0.71073
_diffrn_reflns_av_R_equivalents 0.0473
_diffrn_reflns_av_sigmaI/netI 0.0490
_diffrn_reflns_limit_h_max 13
_diffrn_reflns_limit_h_min -12
_diffrn_reflns_limit_k_max 8
_diffrn_reflns_limit_k_min -8
_diffrn_reflns_limit_l_max 16
_diffrn_reflns_limit_l_min -16
_diffrn_reflns_number 7346
_diffrn_reflns_theta_full 30.00
_diffrn_reflns_theta_max 30.52
_diffrn_reflns_theta_min 2.52
_diffrn_standards_decay_% 0
_diffrn_standards_interval_count 0
_diffrn_standards_interval_time 0
_diffrn_standards_number 0
_exptl_absorpt_coefficient_mu 0.166
_exptl_absorpt_correction_T_max 1.000
_exptl_absorpt_correction_T_min 0.383
_exptl_absorpt_correction_type multi-scan
_exptl_absorpt_process_details '(SADABS; Bruker, 2003)'
_exptl_crystal_colour colorless
_exptl_crystal_density_diffrn 1.523
_exptl_crystal_density_method 'not measured'
_exptl_crystal_description block
_exptl_crystal_F_000 316
_exptl_crystal_size_max 0.20
_exptl_crystal_size_mid 0.14
_exptl_crystal_size_min 0.12
_refine_diff_density_max 0.453
_refine_diff_density_min -0.221
_refine_ls_extinction_method none
_refine_ls_goodness_of_fit_ref 1.086
_refine_ls_hydrogen_treatment constr
_refine_ls_matrix_type full
_refine_ls_number_parameters 92
_refine_ls_number_reflns 2000
_refine_ls_number_restraints 0
_refine_ls_restrained_S_all 1.086
_refine_ls_R_factor_all 0.1007
_refine_ls_R_factor_gt 0.0618
_refine_ls_shift/su_max 0.000
_refine_ls_shift/su_mean 0.000
_refine_ls_structure_factor_coef Fsqd
_refine_ls_weighting_details 'calc w=1/[\s^2^(Fo^2^)+(0.0852P)^2^+0.0899P] where P=(Fo^2^+2Fc^2^)/3'
_refine_ls_weighting_scheme calc
_refine_ls_wR_factor_gt 0.1446
_refine_ls_wR_factor_ref 0.1673
_reflns_number_gt 1272
_reflns_number_total 2000
_reflns_threshold_expression I>2\s(I)
_cod_data_source_file gg3186.cif
_cod_data_source_block II
_cod_original_sg_symbol_H-M 'P 21/n'
_cod_database_code 2017096
_cod_database_fobs_code 2017096

loop_
_symmetry_equiv_pos_as_xyz
'x, y, z'
'-x+1/2, y+1/2, -z+1/2'
'-x, -y, -z'
'x-1/2, -y-1/2, z-1/2'

loop_
_atom_site_type_symbol
_atom_site_label
_atom_site_fract_x
_atom_site_fract_y
_atom_site_fract_z
_atom_site_U_iso_or_equiv
_atom_site_adp_type
_atom_site_calc_flag
_atom_site_refinement_flags
_atom_site_occupancy
_atom_site_disorder_assembly
_atom_site_disorder_group
N N1 0.60256(16) 0.9015(2) 0.45371(12) 0.0257(4) Uani d . 1 . .
C C1 0.6435(2) 1.0319(3) 0.54395(15) 0.0281(4) Uani d . 1 . .
H H1 0.7448 1.0546 0.5754 0.034 Uiso calc R 1 . .
C C2 0.4600(2) 0.8676(3) 0.40895(15) 0.0281(4) Uani d . 1 . .
H H2 0.4311 0.7748 0.3452 0.034 Uiso calc R 1 . .
C C3 0.7184(2) 0.7926(3) 0.40372(17) 0.0337(5) Uani d . 1 . .
H H3A 0.7900 0.9005 0.3888 0.040 Uiso calc R 1 . .
H H3B 0.6722 0.7247 0.3301 0.040 Uiso calc R 1 . .
C C4 0.7970(2) 0.6238(4) 0.4850(2) 0.0437(6) Uani d . 1 . .
H H4A 0.8506 0.6931 0.5550 0.066 Uiso calc R 1 . .
H H4B 0.8663 0.5460 0.4488 0.066 Uiso calc R 1 . .
H H4C 0.7251 0.5228 0.5038 0.066 Uiso calc R 1 . .
B B1 0.0272(2) 0.8102(4) 0.24170(19) 0.0336(5) Uani d . 1 . .
F F1 -0.08722(18) 0.6739(3) 0.24404(14) 0.0729(6) Uani d . 1 . .
F F2 0.01751(16) 0.8796(2) 0.13071(11) 0.0527(4) Uani d . 1 . .
F F3 0.15932(15) 0.7041(2) 0.27718(12) 0.0604(5) Uani d . 1 . .
F F4 0.02217(13) 0.9881(2) 0.31250(11) 0.0463(4) Uani d . 1 . .

loop_
_atom_site_aniso_label
_atom_site_aniso_U_11
_atom_site_aniso_U_22
_atom_site_aniso_U_33
_atom_site_aniso_U_12
_atom_site_aniso_U_13
_atom_site_aniso_U_23
N1 0.0273(8) 0.0271(8) 0.0217(7) 0.0017(6) 0.0030(6) 0.0028(6)
C1 0.0263(9) 0.0296(10) 0.0254(9) -0.0025(8) -0.0007(7) 0.0020(7)
C2 0.0302(10) 0.0286(10) 0.0226(9) -0.0005(7) -0.0006(7) 0.0018(7)
C3 0.0316(10) 0.0391(12) 0.0320(10) 0.0065(8) 0.0101(8) 0.0002(9)
C4 0.0400(12) 0.0465(14) 0.0426(12) 0.0157(10) 0.0043(9) 0.0012(10)
B1 0.0322(12) 0.0384(13) 0.0288(11) -0.0020(9) 0.0034(9) -0.0078(9)
F1 0.0751(11) 0.0804(12) 0.0764(11) -0.0469(9) 0.0457(9) -0.0445(9)
F2 0.0767(10) 0.0453(9) 0.0332(7) 0.0047(7) 0.0053(6) 0.0009(6)
F3 0.0592(9) 0.0533(9) 0.0545(9) 0.0195(7) -0.0193(7) -0.0153(7)
F4 0.0429(7) 0.0488(8) 0.0441(7) -0.0025(6) 0.0027(6) -0.0226(6)

loop_
_atom_type_symbol
_atom_type_description
_atom_type_scat_dispersion_real
_atom_type_scat_dispersion_imag
_atom_type_scat_source
C C 0.0033 0.0016 'International Tables Vol C Tables 4.2.6.8 and 6.1.1.4'
H H 0.0000 0.0000 'International Tables Vol C Tables 4.2.6.8 and 6.1.1.4'
B B 0.0013 0.0007 'International Tables Vol C Tables 4.2.6.8 and 6.1.1.4'
N N 0.0061 0.0033 'International Tables Vol C Tables 4.2.6.8 and 6.1.1.4'
F F 0.0171 0.0103 'International Tables Vol C Tables 4.2.6.8 and 6.1.1.4'

loop_
_geom_angle_atom_site_label_1
_geom_angle_atom_site_label_2
_geom_angle_atom_site_label_3
_geom_angle_site_symmetry_1
_geom_angle_site_symmetry_3
_geom_angle
_geom_angle_publ_flag
C2 N1 C1 . . 120.36(16) ?
C2 N1 C3 . . 120.33(16) ?
C1 N1 C3 . . 119.32(15) ?
N1 C1 C2 . 3_676 120.36(17) ?
N1 C1 H1 . . 119.8 ?
C2 C1 H1 3_676 . 119.8 ?
N1 C2 C1 . 3_676 119.28(17) ?
N1 C2 H2 . . 120.4 ?
C1 C2 H2 3_676 . 120.4 ?
N1 C3 C4 . . 110.33(16) ?
N1 C3 H3A . . 109.6 ?
C4 C3 H3A . . 109.6 ?
N1 C3 H3B . . 109.6 ?
C4 C3 H3B . . 109.6 ?
H3A C3 H3B . . 108.1 ?
C3 C4 H4A . . 109.5 ?
C3 C4 H4B . . 109.5 ?
H4A C4 H4B . . 109.5 ?
C3 C4 H4C . . 109.5 ?
H4A C4 H4C . . 109.5 ?
H4B C4 H4C . . 109.5 ?
F1 B1 F3 . . 110.1(2) ?
F1 B1 F2 . . 108.80(18) ?
F3 B1 F2 . . 108.42(17) ?
F1 B1 F4 . . 110.50(17) ?
F3 B1 F4 . . 109.54(16) ?
F2 B1 F4 . . 109.38(19) ?

loop_
_geom_bond_atom_site_label_1
_geom_bond_atom_site_label_2
_geom_bond_site_symmetry_2
_geom_bond_distance
_geom_bond_publ_flag
N1 C2 . 1.339(2) ?
N1 C1 . 1.341(2) ?
N1 C3 . 1.504(2) ?
C1 C2 3_676 1.370(3) ?
C1 H1 . 0.9500 ?
C2 C1 3_676 1.370(3) ?
C2 H2 . 0.9500 ?
C3 C4 . 1.512(3) ?
C3 H3A . 0.9900 ?
C3 H3B . 0.9900 ?
C4 H4A . 0.9800 ?
C4 H4B . 0.9800 ?
C4 H4C . 0.9800 ?
B1 F1 . 1.369(3) ?
B1 F3 . 1.382(3) ?
B1 F2 . 1.383(3) ?
B1 F4 . 1.402(3) ?

loop_
_geom_hbond_atom_site_label_D
_geom_hbond_atom_site_label_H
_geom_hbond_atom_site_label_A
_geom_hbond_site_symmetry_A
_geom_hbond_distance_DH
_geom_hbond_distance_HA
_geom_hbond_distance_DA
_geom_hbond_angle_DHA
_geom_hbond_publ_flag
C2 H2 F2 2_545 0.95 2.51 3.090(2) 119 yes
C1 H1 F3 3_676 0.95 2.35 2.999(2) 126 yes
C2 H2 F3 1_555 0.95 2.53 3.082(2) 117 yes
C1 H1 F4 3_676 0.95 2.31 3.225(2) 161 yes
